data_1507255
loop_
_publ_author_name
'P\'erez, Cirilo'
'Rodr\'iguez, Mat\'ias L'
'Foces-Foces, Concepci\'on'
'P\'erez-Hern\'andez, Natalia'
'P\'erez, Ricardo'
'Mart\'in, Julio D'

_publ_section_title
;
 Controlled incorporation of water molecules into carboxy hydrogen-bond
 networks: a designed approach.
;
_journal_issue 5
_journal_name_full 'Organic letters'
_journal_page_first 641
_journal_page_last 644
_journal_paper_doi 10.1021/ol027332o
_journal_volume 5
_journal_year 2003
_chemical_formula_sum 'C15 H24 O5'
_chemical_formula_weight 284.34
_chemical_name_systematic
; 
 ? 
;
_space_group_IT_number 2
_symmetry_cell_setting triclinic
_symmetry_space_group_name_Hall '-P 1'
_symmetry_space_group_name_H-M 'P -1'
_atom_sites_solution_hydrogens geom
_atom_sites_solution_primary direct
_atom_sites_solution_secondary difmap
_audit_creation_method SHELXL-97
_cell_angle_alpha 107.348(2)
_cell_angle_beta 91.910(2)
_cell_angle_gamma 102.552(2)
_cell_formula_units_Z 4
_cell_length_a 9.0500(4)
_cell_length_b 12.9630(5)
_cell_length_c 14.1750(7)
_cell_measurement_temperature 170(2)
_cell_volume 1540.74(12)
_computing_structure_refinement 'SHELXL-97 (Sheldrick, 1997)'
_computing_structure_solution 'SIR97 (Altomare et al., 1999)'
_diffrn_ambient_temperature 170(2)
_diffrn_measured_fraction_theta_full 0.974
_diffrn_measured_fraction_theta_max 0.974
_diffrn_measurement_device_type 'Nonius Kappa CCD diffractometer'
_diffrn_radiation_monochromator graphite
_diffrn_radiation_source 'fine-focus sealed tube'
_diffrn_radiation_type MoK\a
_diffrn_radiation_wavelength 0.71073
_diffrn_reflns_av_R_equivalents 0.0563
_diffrn_reflns_av_sigmaI/netI 0.0552
_diffrn_reflns_limit_h_max 11
_diffrn_reflns_limit_h_min -11
_diffrn_reflns_limit_k_max 16
_diffrn_reflns_limit_k_min -16
_diffrn_reflns_limit_l_max 18
_diffrn_reflns_limit_l_min -18
_diffrn_reflns_number 25202
_diffrn_reflns_theta_full 27.40
_diffrn_reflns_theta_max 27.40
_diffrn_reflns_theta_min 5.03
_exptl_absorpt_coefficient_mu 0.091
_exptl_absorpt_correction_T_max 0.9776
_exptl_absorpt_correction_T_min 0.9043
_exptl_crystal_density_diffrn 1.226
_exptl_crystal_density_method 'not measured'
_exptl_crystal_F_000 616
_exptl_crystal_size_max 0.43
_exptl_crystal_size_mid 0.25
_exptl_crystal_size_min 0.13
_refine_diff_density_max 0.429
_refine_diff_density_min -0.254
_refine_diff_density_rms 0.056
_refine_ls_extinction_coef 0.000(4)
_refine_ls_extinction_expression Fc^*^=kFc[1+0.001xFc^2^\l^3^/sin(2\q)]^-1/4^
_refine_ls_extinction_method SHELXL
_refine_ls_goodness_of_fit_ref 1.055
_refine_ls_hydrogen_treatment mixed
_refine_ls_matrix_type full
_refine_ls_number_parameters 371
_refine_ls_number_reflns 6833
_refine_ls_number_restraints 0
_refine_ls_restrained_S_all 1.055
_refine_ls_R_factor_all 0.1182
_refine_ls_R_factor_gt 0.0721
_refine_ls_shift/su_max 3.204
_refine_ls_shift/su_mean 0.019
_refine_ls_structure_factor_coef Fsqd
_refine_ls_weighting_details 'calc w=1/[\s^2^(Fo^2^)+(0.0735P)^2^+1.5423P] where P=(Fo^2^+2Fc^2^)/3'
_refine_ls_weighting_scheme calc
_refine_ls_wR_factor_gt 0.1644
_refine_ls_wR_factor_ref 0.1940
_reflns_number_gt 4494
_reflns_number_total 6833
_reflns_threshold_expression >2sigma(I)
_cod_data_source_file ol027332osi20021122_115846.cif
_cod_data_source_block 1d_(acidf10)
_cod_original_cell_volume 1540.7(1)
_cod_database_code 1507255

loop_
_symmetry_equiv_pos_as_xyz
'x, y, z'
'-x, -y, -z'

loop_
_atom_site_label
_atom_site_type_symbol
_atom_site_fract_x
_atom_site_fract_y
_atom_site_fract_z
_atom_site_U_iso_or_equiv
_atom_site_adp_type
_atom_site_occupancy
_atom_site_symmetry_multiplicity
_atom_site_calc_flag
_atom_site_refinement_flags
O1 O 0.5713(2) -0.07445(14) 0.35124(13) 0.0307(4) Uani 1 1 d .
O2 O 0.5055(3) 0.19679(17) 0.38554(19) 0.0565(7) Uani 1 1 d .
H2 H 0.5626 0.2592 0.4165 0.068 Uiso 0.50 1 calc PR
O4 O 0.6363(3) -0.08978(18) 0.04775(16) 0.0522(6) Uani 1 1 d .
H4 H 0.6511 -0.1166 -0.0119 0.063 Uiso 0.50 1 calc PR
O3 O 0.4854(2) -0.26006(17) 0.01609(15) 0.0482(6) Uani 1 1 d .
H3 H 0.5510 -0.2822 -0.0202 0.058 Uiso 0.50 1 calc PR
O5 O 0.6803(2) 0.13859(16) 0.45721(16) 0.0439(5) Uani 1 1 d .
H5 H 0.7172 0.2074 0.4818 0.053 Uiso 0.50 1 calc PR
O21 O 0.95160(19) 0.55996(15) 0.65715(12) 0.0299(4) Uani 1 1 d .
O24 O 0.6271(2) 0.66356(17) 0.85969(16) 0.0468(5) Uani 1 1 d .
H24 H 0.5847 0.6983 0.9066 0.056 Uiso 0.50 1 calc PR
O25 O 0.6367(3) 0.40510(18) 0.47494(17) 0.0552(6) Uani 1 1 d .
H25 H 0.6013 0.3362 0.4497 0.066 Uiso 0.50 1 calc PR
O22 O 0.7978(2) 0.34853(16) 0.56017(16) 0.0455(5) Uani 1 1 d .
H22 H 0.7440 0.2861 0.5261 0.055 Uiso 0.50 1 calc PR
O23 O 0.7674(3) 0.83543(17) 0.88261(16) 0.0539(6) Uani 1 1 d .
H23 H 0.7312 0.8468 0.9376 0.065 Uiso 0.50 1 calc PR
C1 C 0.4935(3) 0.0042(2) 0.33144(19) 0.0293(6) Uani 1 1 d .
C2 C 0.3230(3) -0.0311(2) 0.3446(2) 0.0348(6) Uani 1 1 d .
H2A H 0.3102 -0.0210 0.4156 0.042 Uiso 1 1 calc R
H2B H 0.2658 0.0156 0.3218 0.042 Uiso 1 1 calc R
C3 C 0.2616(3) -0.1541(2) 0.2831(2) 0.0368(6) Uani 1 1 d .
H3A H 0.1493 -0.1697 0.2719 0.044 Uiso 1 1 calc R
H3B H 0.2868 -0.2011 0.3220 0.044 Uiso 1 1 calc R
C4 C 0.3257(3) -0.1876(2) 0.1808(2) 0.0340(6) Uani 1 1 d .
H4A H 0.2635 -0.1692 0.1322 0.041 Uiso 1 1 calc R
H4B H 0.3131 -0.2693 0.1581 0.041 Uiso 1 1 calc R
C5 C 0.4964(3) -0.1314(2) 0.17946(19) 0.0297(6) Uani 1 1 d .
C6 C 0.5115(3) -0.0050(2) 0.22190(19) 0.0315(6) Uani 1 1 d .
H6A H 0.6121 0.0382 0.2137 0.038 Uiso 1 1 calc R
H6B H 0.4299 0.0188 0.1917 0.038 Uiso 1 1 calc R
C7 C 0.5420(3) -0.1637(2) 0.0741(2) 0.0341(6) Uani 1 1 d .
C8 C 0.5642(3) 0.1214(2) 0.3969(2) 0.0313(6) Uani 1 1 d .
C9 C 0.6078(3) -0.1497(2) 0.25954(19) 0.0313(6) Uani 1 1 d .
C10 C 0.5629(3) -0.2687(2) 0.2721(2) 0.0395(7) Uani 1 1 d .
H10 H 0.4542 -0.2791 0.2866 0.047 Uiso 1 1 calc R
C11 C 0.6493(5) -0.2791(3) 0.3614(3) 0.0602(10) Uani 1 1 d .
H11A H 0.6144 -0.3546 0.3653 0.072 Uiso 1 1 calc R
H11B H 0.6305 -0.2253 0.4221 0.072 Uiso 1 1 calc R
H11C H 0.7585 -0.2641 0.3542 0.072 Uiso 1 1 calc R
C12 C 0.5658(4) -0.3689(3) 0.1819(3) 0.0542(9) Uani 1 1 d .
H12A H 0.5350 -0.4375 0.1996 0.065 Uiso 1 1 calc R
H12B H 0.6691 -0.3620 0.1617 0.065 Uiso 1 1 calc R
H12C H 0.4953 -0.3715 0.1269 0.065 Uiso 1 1 calc R
C13 C 0.7809(3) -0.1040(3) 0.2474(2) 0.0404(7) Uani 1 1 d .
H13 H 0.7829 -0.0385 0.2236 0.048 Uiso 0.95(6) 1 calc PR
C14 C 0.8542(4) -0.1829(3) 0.1685(3) 0.0526(8) Uani 1 1 d .
H14A H 0.9600 -0.1456 0.1665 0.063 Uiso 1 1 calc R
H14B H 0.7973 -0.2020 0.1032 0.063 Uiso 1 1 calc R
H14C H 0.8516 -0.2508 0.1860 0.063 Uiso 1 1 calc R
C15 C 0.8844(3) -0.0585(3) 0.3447(3) 0.0537(9) Uani 1 1 d .
H15A H 0.9887 -0.0301 0.3319 0.064 Uiso 1 1 calc R
H15B H 0.8823 -0.1181 0.3743 0.064 Uiso 1 1 calc R
H15C H 0.8488 0.0019 0.3906 0.064 Uiso 1 1 calc R
C21 C 0.8130(3) 0.5452(2) 0.59671(19) 0.0305(6) Uani 1 1 d .
C22 C 0.8418(4) 0.6176(2) 0.5274(2) 0.0389(7) Uani 1 1 d .
H22A H 0.9086 0.5887 0.4773 0.047 Uiso 1 1 calc R
H22B H 0.7441 0.6149 0.4921 0.047 Uiso 1 1 calc R
C23 C 0.9174(4) 0.7378(2) 0.5891(2) 0.0419(7) Uani 1 1 d .
H23A H 0.9026 0.7875 0.5503 0.050 Uiso 1 1 calc R
H23B H 1.0282 0.7449 0.6003 0.050 Uiso 1 1 calc R
C24 C 0.8561(3) 0.7780(2) 0.6911(2) 0.0369(6) Uani 1 1 d .
H24A H 0.7649 0.8057 0.6815 0.044 Uiso 1 1 calc R
H24B H 0.9343 0.8414 0.7354 0.044 Uiso 1 1 calc R
C25 C 0.8130(3) 0.6874(2) 0.74444(19) 0.0293(6) Uani 1 1 d .
C26 C 0.7012(3) 0.5873(2) 0.67029(19) 0.0305(6) Uani 1 1 d .
H26A H 0.6204 0.6101 0.6383 0.037 Uiso 1 1 calc R
H26B H 0.6544 0.5312 0.7018 0.037 Uiso 1 1 calc R
C27 C 0.7329(3) 0.7331(2) 0.8362(2) 0.0327(6) Uani 1 1 d .
C28 C 0.7488(3) 0.4233(2) 0.54062(19) 0.0323(6) Uani 1 1 d .
C29 C 0.9497(3) 0.6314(2) 0.75935(18) 0.0285(6) Uani 1 1 d .
C30 C 0.9097(3) 0.5519(2) 0.8253(2) 0.0350(6) Uani 1 1 d .
H30 H 0.7978 0.5185 0.8094 0.042 Uiso 1 1 calc R
C31 C 0.9852(4) 0.4526(3) 0.7995(3) 0.0482(8) Uani 1 1 d .
H31A H 0.9528 0.4065 0.8422 0.058 Uiso 1 1 calc R
H31B H 1.0961 0.4802 0.8101 0.058 Uiso 1 1 calc R
H31C H 0.9547 0.4079 0.7297 0.058 Uiso 1 1 calc R
C32 C 0.9342(4) 0.6073(3) 0.9378(2) 0.0538(9) Uani 1 1 d .
H32A H 0.9034 0.5508 0.9709 0.065 Uiso 1 1 calc R
H32B H 0.8728 0.6625 0.9566 0.065 Uiso 1 1 calc R
H32C H 1.0421 0.6442 0.9580 0.065 Uiso 1 1 calc R
C33 C 1.1096(3) 0.7145(2) 0.7856(2) 0.0374(6) Uani 1 1 d .
H33 H 1.1191 0.7510 0.7324 0.045 Uiso 1 1 calc R
C34 C 1.2440(3) 0.6586(3) 0.7793(3) 0.0521(8) Uani 1 1 d .
H34A H 1.3399 0.7157 0.7965 0.063 Uiso 1 1 calc R
H34B H 1.2412 0.6089 0.7116 0.063 Uiso 1 1 calc R
H34C H 1.2366 0.6155 0.8259 0.063 Uiso 1 1 calc R
C35 C 1.1309(4) 0.8105(3) 0.8836(2) 0.0510(8) Uani 1 1 d .
H35A H 1.2336 0.8584 0.8925 0.061 Uiso 1 1 calc R
H35B H 1.1171 0.7801 0.9392 0.061 Uiso 1 1 calc R
H35C H 1.0556 0.8541 0.8817 0.061 Uiso 1 1 calc R

loop_
_atom_site_aniso_label
_atom_site_aniso_U_11
_atom_site_aniso_U_22
_atom_site_aniso_U_33
_atom_site_aniso_U_23
_atom_site_aniso_U_13
_atom_site_aniso_U_12
O1 0.0302(9) 0.0322(9) 0.0286(10) 0.0036(8) 0.0014(7) 0.0138(7)
O2 0.0479(13) 0.0339(11) 0.0755(17) -0.0026(11) -0.0227(12) 0.0161(10)
O4 0.0673(15) 0.0436(12) 0.0399(12) 0.0072(10) 0.0200(11) 0.0072(11)
O3 0.0477(12) 0.0446(12) 0.0362(12) -0.0066(10) 0.0058(9) 0.0046(10)
O5 0.0443(12) 0.0349(11) 0.0440(12) 0.0027(10) -0.0109(9) 0.0082(9)
O21 0.0296(9) 0.0341(10) 0.0231(9) 0.0033(8) -0.0002(7) 0.0102(8)
O24 0.0457(12) 0.0428(12) 0.0449(13) 0.0030(10) 0.0172(10) 0.0091(10)
O25 0.0600(14) 0.0404(12) 0.0510(14) -0.0030(11) -0.0277(11) 0.0116(11)
O22 0.0534(13) 0.0310(10) 0.0453(13) 0.0046(9) -0.0113(10) 0.0089(10)
O23 0.0807(17) 0.0345(12) 0.0415(13) 0.0016(10) 0.0218(12) 0.0156(11)
C1 0.0271(13) 0.0291(13) 0.0304(14) 0.0050(11) 0.0011(10) 0.0103(10)
C2 0.0302(14) 0.0357(15) 0.0370(15) 0.0055(12) 0.0051(12) 0.0127(11)
C3 0.0251(13) 0.0343(14) 0.0484(17) 0.0080(13) 0.0082(12) 0.0080(11)
C4 0.0277(13) 0.0330(14) 0.0356(15) 0.0033(12) -0.0024(11) 0.0067(11)
C5 0.0278(13) 0.0292(13) 0.0287(14) 0.0038(11) 0.0022(10) 0.0075(10)
C6 0.0305(13) 0.0305(14) 0.0312(14) 0.0050(11) 0.0013(11) 0.0092(11)
C7 0.0335(14) 0.0331(14) 0.0321(15) 0.0046(12) 0.0011(12) 0.0091(12)
C8 0.0266(13) 0.0345(14) 0.0311(14) 0.0046(11) 0.0031(11) 0.0118(11)
C9 0.0281(13) 0.0325(14) 0.0294(14) -0.0001(11) 0.0005(11) 0.0129(11)
C10 0.0405(16) 0.0370(15) 0.0417(17) 0.0081(13) 0.0008(13) 0.0169(13)
C11 0.070(2) 0.055(2) 0.060(2) 0.0242(18) -0.0086(18) 0.0198(18)
C12 0.062(2) 0.0343(16) 0.063(2) 0.0078(16) 0.0101(17) 0.0143(15)
C13 0.0284(14) 0.0449(17) 0.0422(17) 0.0021(14) 0.0034(12) 0.0133(12)
C14 0.0379(17) 0.060(2) 0.055(2) 0.0047(17) 0.0073(15) 0.0184(15)
C15 0.0242(14) 0.060(2) 0.059(2) -0.0074(17) -0.0012(14) 0.0112(14)
C21 0.0300(13) 0.0325(14) 0.0260(13) 0.0042(11) -0.0026(11) 0.0090(11)
C22 0.0466(17) 0.0425(16) 0.0268(14) 0.0100(12) -0.0012(12) 0.0109(13)
C23 0.0559(19) 0.0386(16) 0.0312(15) 0.0153(13) -0.0004(13) 0.0057(14)
C24 0.0446(16) 0.0320(14) 0.0348(15) 0.0110(12) -0.0014(12) 0.0109(12)
C25 0.0323(13) 0.0285(13) 0.0261(13) 0.0057(11) -0.0004(11) 0.0100(11)
C26 0.0318(14) 0.0298(13) 0.0275(13) 0.0043(11) -0.0004(11) 0.0092(11)
C27 0.0386(15) 0.0302(14) 0.0270(13) 0.0033(11) -0.0005(11) 0.0120(12)
C28 0.0328(14) 0.0365(14) 0.0246(13) 0.0041(11) 0.0014(11) 0.0103(11)
C29 0.0329(14) 0.0298(13) 0.0201(12) 0.0032(10) -0.0007(10) 0.0090(11)
C30 0.0376(15) 0.0400(15) 0.0306(14) 0.0128(12) 0.0016(12) 0.0136(12)
C31 0.057(2) 0.0447(18) 0.0500(19) 0.0201(15) -0.0006(15) 0.0193(15)
C32 0.073(2) 0.054(2) 0.0377(18) 0.0173(16) 0.0041(16) 0.0187(17)
C33 0.0347(15) 0.0404(16) 0.0316(15) 0.0080(12) -0.0033(12) 0.0031(12)
C34 0.0332(16) 0.062(2) 0.052(2) 0.0101(17) -0.0062(14) 0.0057(15)
C35 0.056(2) 0.0437(18) 0.0399(18) 0.0043(14) -0.0054(15) -0.0024(15)

loop_
_atom_type_symbol
_atom_type_description
_atom_type_scat_dispersion_real
_atom_type_scat_dispersion_imag
_atom_type_scat_source
C C 0.0033 0.0016 'International Tables Vol C Tables 4.2.6.8 and 6.1.1.4'
H H 0.0000 0.0000 'International Tables Vol C Tables 4.2.6.8 and 6.1.1.4'
O O 0.0106 0.0060 'International Tables Vol C Tables 4.2.6.8 and 6.1.1.4'

loop_
_geom_angle_atom_site_label_1
_geom_angle_atom_site_label_2
_geom_angle_atom_site_label_3
_geom_angle
C1 O1 C9 112.11(18)
C8 O2 H2 109.5
C7 O4 H4 109.5
C7 O3 H3 109.5
C8 O5 H5 109.5
C21 O21 C29 111.17(18)
C27 O24 H24 109.5
C28 O25 H25 109.5
C28 O22 H22 109.5
C27 O23 H23 109.5
O1 C1 C8 111.6(2)
O1 C1 C6 104.94(19)
C8 C1 C6 109.9(2)
O1 C1 C2 109.2(2)
C8 C1 C2 111.4(2)
C6 C1 C2 109.6(2)
C3 C2 C1 108.8(2)
C3 C2 H2A 109.9
C1 C2 H2A 109.9
C3 C2 H2B 109.9
C1 C2 H2B 109.9
H2A C2 H2B 108.3
C2 C3 C4 114.0(2)
C2 C3 H3A 108.8
C4 C3 H3A 108.8
C2 C3 H3B 108.8
C4 C3 H3B 108.8
H3A C3 H3B 107.7
C3 C4 C5 115.6(2)
C3 C4 H4A 108.4
C5 C4 H4A 108.4
C3 C4 H4B 108.4
C5 C4 H4B 108.4
H4A C4 H4B 107.4
C7 C5 C6 111.4(2)
C7 C5 C4 110.6(2)
C6 C5 C4 106.2(2)
C7 C5 C9 114.2(2)
C6 C5 C9 100.71(19)
C4 C5 C9 113.1(2)
C1 C6 C5 99.2(2)
C1 C6 H6A 111.9
C5 C6 H6A 111.9
C1 C6 H6B 111.9
C5 C6 H6B 111.9
H6A C6 H6B 109.6
O3 C7 O4 122.7(3)
O3 C7 C5 119.1(2)
O4 C7 C5 118.2(2)
O2 C8 O5 124.1(2)
O2 C8 C1 116.9(2)
O5 C8 C1 119.0(2)
O1 C9 C10 105.0(2)
O1 C9 C13 107.5(2)
C10 C9 C13 116.9(2)
O1 C9 C5 100.07(18)
C10 C9 C5 113.9(2)
C13 C9 C5 111.5(2)
C11 C10 C12 108.2(3)
C11 C10 C9 113.8(3)
C12 C10 C9 117.8(3)
C11 C10 H10 105.3
C12 C10 H10 105.3
C9 C10 H10 105.3
C10 C11 H11A 109.5
C10 C11 H11B 109.5
H11A C11 H11B 109.5
C10 C11 H11C 109.5
H11A C11 H11C 109.5
H11B C11 H11C 109.5
C10 C12 H12A 109.5
C10 C12 H12B 109.5
H12A C12 H12B 109.5
C10 C12 H12C 109.5
H12A C12 H12C 109.5
H12B C12 H12C 109.5
C15 C13 C14 109.3(2)
C15 C13 C9 113.9(3)
C14 C13 C9 116.5(2)
C15 C13 H13 105.3
C14 C13 H13 105.3
C9 C13 H13 105.3
C13 C14 H14A 109.5
C13 C14 H14B 109.5
H14A C14 H14B 109.5
C13 C14 H14C 109.5
H14A C14 H14C 109.5
H14B C14 H14C 109.5
C13 C15 H15A 109.5
C13 C15 H15B 109.5
H15A C15 H15B 109.5
C13 C15 H15C 109.5
H15A C15 H15C 109.5
H15B C15 H15C 109.5
O21 C21 C28 110.4(2)
O21 C21 C22 109.8(2)
C28 C21 C22 112.7(2)
O21 C21 C26 105.46(19)
C28 C21 C26 109.2(2)
C22 C21 C26 109.0(2)
C23 C22 C21 109.3(2)
C23 C22 H22A 109.8
C21 C22 H22A 109.8
C23 C22 H22B 109.8
C21 C22 H22B 109.8
H22A C22 H22B 108.3
C22 C23 C24 114.5(2)
C22 C23 H23A 108.6
C24 C23 H23A 108.6
C22 C23 H23B 108.6
C24 C23 H23B 108.6
H23A C23 H23B 107.6
C23 C24 C25 114.9(2)
C23 C24 H24A 108.5
C25 C24 H24A 108.5
C23 C24 H24B 108.5
C25 C24 H24B 108.5
H24A C24 H24B 107.5
C26 C25 C27 109.0(2)
C26 C25 C24 106.7(2)
C27 C25 C24 109.3(2)
C26 C25 C29 100.26(19)
C27 C25 C29 117.3(2)
C24 C25 C29 113.3(2)
C25 C26 C21 99.0(2)
C25 C26 H26A 112.0
C21 C26 H26A 112.0
C25 C26 H26B 112.0
C21 C26 H26B 112.0
H26A C26 H26B 109.6
O23 C27 O24 122.7(3)
O23 C27 C25 119.7(2)
O24 C27 C25 117.5(2)
O22 C28 O25 124.0(3)
O22 C28 C21 122.1(2)
O25 C28 C21 113.8(2)
O21 C29 C33 104.8(2)
O21 C29 C30 107.0(2)
C33 C29 C30 116.5(2)
O21 C29 C25 100.86(18)
C33 C29 C25 113.9(2)
C30 C29 C25 112.0(2)
C32 C30 C31 108.4(2)
C32 C30 C29 116.5(2)
C31 C30 C29 114.5(2)
C32 C30 H30 105.5
C31 C30 H30 105.5
C29 C30 H30 105.5
C30 C31 H31A 109.5
C30 C31 H31B 109.5
H31A C31 H31B 109.5
C30 C31 H31C 109.5
H31A C31 H31C 109.5
H31B C31 H31C 109.5
C30 C32 H32A 109.5
C30 C32 H32B 109.5
H32A C32 H32B 109.5
C30 C32 H32C 109.5
H32A C32 H32C 109.5
H32B C32 H32C 109.5
C35 C33 C34 110.1(3)
C35 C33 C29 115.8(2)
C34 C33 C29 114.3(2)
C35 C33 H33 105.2
C34 C33 H33 105.2
C29 C33 H33 105.2
C33 C34 H34A 109.5
C33 C34 H34B 109.5
H34A C34 H34B 109.5
C33 C34 H34C 109.5
H34A C34 H34C 109.5
H34B C34 H34C 109.5
C33 C35 H35A 109.5
C33 C35 H35B 109.5
H35A C35 H35B 109.5
C33 C35 H35C 109.5
H35A C35 H35C 109.5
H35B C35 H35C 109.5

loop_
_geom_bond_atom_site_label_1
_geom_bond_atom_site_label_2
_geom_bond_distance
O1 C1 1.443(3)
O1 C9 1.471(3)
O2 C8 1.256(3)
O2 H2 0.8400
O4 C7 1.290(3)
O4 H4 0.8400
O3 C7 1.257(3)
O3 H3 0.8401
O5 C8 1.269(3)
O5 H5 0.8400
O21 C21 1.439(3)
O21 C29 1.472(3)
O24 C27 1.290(3)
O24 H24 0.8400
O25 C28 1.286(3)
O25 H25 0.8400
O22 C28 1.246(3)
O22 H22 0.8400
O23 C27 1.256(3)
O23 H23 0.8400
C1 C8 1.508(4)
C1 C6 1.538(4)
C1 C2 1.546(4)
C2 C3 1.537(4)
C2 H2A 0.9900
C2 H2B 0.9900
C3 C4 1.555(4)
C3 H3A 0.9900
C3 H3B 0.9900
C4 C5 1.562(4)
C4 H4A 0.9900
C4 H4B 0.9900
C5 C7 1.523(4)
C5 C6 1.542(4)
C5 C9 1.597(4)
C6 H6A 0.9900
C6 H6B 0.9900
C9 C10 1.572(4)
C9 C13 1.584(4)
C10 C11 1.521(4)
C10 C12 1.533(4)
C10 H10 1.0000
C11 H11A 0.9800
C11 H11B 0.9800
C11 H11C 0.9800
C12 H12A 0.9800
C12 H12B 0.9800
C12 H12C 0.9800
C13 C15 1.522(4)
C13 C14 1.548(4)
C13 H13 1.0000
C14 H14A 0.9800
C14 H14B 0.9800
C14 H14C 0.9800
C15 H15A 0.9800
C15 H15B 0.9800
C15 H15C 0.9800
C21 C28 1.513(4)
C21 C22 1.540(4)
C21 C26 1.543(4)
C22 C23 1.532(4)
C22 H22A 0.9900
C22 H22B 0.9900
C23 C24 1.549(4)
C23 H23A 0.9900
C23 H23B 0.9900
C24 C25 1.566(4)
C24 H24A 0.9900
C24 H24B 0.9900
C25 C26 1.535(4)
C25 C27 1.536(4)
C25 C29 1.602(4)
C26 H26A 0.9900
C26 H26B 0.9900
C29 C33 1.562(4)
C29 C30 1.582(4)
C30 C32 1.527(4)
C30 C31 1.542(4)
C30 H30 1.0000
C31 H31A 0.9800
C31 H31B 0.9800
C31 H31C 0.9800
C32 H32A 0.9800
C32 H32B 0.9800
C32 H32C 0.9800
C33 C35 1.537(4)
C33 C34 1.538(4)
C33 H33 1.0000
C34 H34A 0.9800
C34 H34B 0.9800
C34 H34C 0.9800
C35 H35A 0.9800
C35 H35B 0.9800
C35 H35C 0.9800

loop_
_geom_hbond_atom_site_label_D
_geom_hbond_atom_site_label_H
_geom_hbond_atom_site_label_A
_geom_hbond_distance_DH
_geom_hbond_distance_HA
_geom_hbond_distance_DA
_geom_hbond_angle_DHA
_geom_hbond_site_symmetry_A
O2 H2 O25 0.84 1.79 2.603(3) 164 .
O5 H5 O22 0.84 1.81 2.634(3) 167 .
O4 H4 O23 0.84 1.89 2.676(3) 156 1_544
O3 H3 O24 0.84 1.86 2.640(3) 155 1_544
O24 H24 O3 0.84 1.82 2.640(3) 165 1_566
O25 H25 O2 0.84 1.77 2.603(3) 171 .
O22 H22 O5 0.84 1.82 2.634(3) 163 .
O23 H23 O4 0.84 1.87 2.676(3) 161 1_566

loop_
_geom_torsion_atom_site_label_1
_geom_torsion_atom_site_label_2
_geom_torsion_atom_site_label_3
_geom_torsion_atom_site_label_4
_geom_torsion
C9 O1 C1 C8 -131.5(2)
C9 O1 C1 C6 -12.5(3)
C9 O1 C1 C2 104.9(2)
O1 C1 C2 C3 -51.4(3)
C8 C1 C2 C3 -175.1(2)
C6 C1 C2 C3 63.0(3)
C1 C2 C3 C4 -38.8(3)
C2 C3 C4 C5 37.2(3)
C3 C4 C5 C7 -175.5(2)
C3 C4 C5 C6 -54.5(3)
C3 C4 C5 C9 55.0(3)
O1 C1 C6 C5 37.3(2)
C8 C1 C6 C5 157.5(2)
C2 C1 C6 C5 -79.8(2)
C7 C5 C6 C1 -168.3(2)
C4 C5 C6 C1 71.2(2)
C9 C5 C6 C1 -46.8(2)
C6 C5 C7 O3 -153.4(2)
C4 C5 C7 O3 -35.6(3)
C9 C5 C7 O3 93.3(3)
C6 C5 C7 O4 25.8(3)
C4 C5 C7 O4 143.7(3)
C9 C5 C7 O4 -87.5(3)
O1 C1 C8 O2 179.8(2)
C6 C1 C8 O2 63.8(3)
C2 C1 C8 O2 -57.9(3)
O1 C1 C8 O5 1.7(3)
C6 C1 C8 O5 -114.2(3)
C2 C1 C8 O5 124.1(3)
C1 O1 C9 C10 -135.3(2)
C1 O1 C9 C13 99.5(2)
C1 O1 C9 C5 -17.0(2)
C7 C5 C9 O1 159.2(2)
C6 C5 C9 O1 39.7(2)
C4 C5 C9 O1 -73.2(2)
C7 C5 C9 C10 -89.3(3)
C6 C5 C9 C10 151.2(2)
C4 C5 C9 C10 38.3(3)
C7 C5 C9 C13 45.7(3)
C6 C5 C9 C13 -73.9(2)
C4 C5 C9 C13 173.3(2)
O1 C9 C10 C11 -60.3(3)
C13 C9 C10 C11 58.7(3)
C5 C9 C10 C11 -168.8(3)
O1 C9 C10 C12 171.4(2)
C13 C9 C10 C12 -69.5(3)
C5 C9 C10 C12 62.9(3)
O1 C9 C13 C15 38.8(3)
C10 C9 C13 C15 -78.9(3)
C5 C9 C13 C15 147.6(3)
O1 C9 C13 C14 167.5(3)
C10 C9 C13 C14 49.8(4)
C5 C9 C13 C14 -83.7(3)
C29 O21 C21 C28 -131.3(2)
C29 O21 C21 C22 103.9(2)
C29 O21 C21 C26 -13.5(3)
O21 C21 C22 C23 -52.4(3)
C28 C21 C22 C23 -175.8(2)
C26 C21 C22 C23 62.7(3)
C21 C22 C23 C24 -38.6(3)
C22 C23 C24 C25 36.1(3)
C23 C24 C25 C26 -54.0(3)
C23 C24 C25 C27 -171.8(2)
C23 C24 C25 C29 55.4(3)
C27 C25 C26 C21 -170.5(2)
C24 C25 C26 C21 71.6(2)
C29 C25 C26 C21 -46.7(2)
O21 C21 C26 C25 38.3(2)
C28 C21 C26 C25 156.9(2)
C22 C21 C26 C25 -79.6(2)
C26 C25 C27 O23 -147.4(3)
C24 C25 C27 O23 -31.1(3)
C29 C25 C27 O23 99.6(3)
C26 C25 C27 O24 29.7(3)
C24 C25 C27 O24 146.0(2)
C29 C25 C27 O24 -83.3(3)
O21 C21 C28 O22 11.7(4)
C22 C21 C28 O22 134.9(3)
C26 C21 C28 O22 -103.8(3)
O21 C21 C28 O25 -171.0(2)
C22 C21 C28 O25 -47.8(3)
C26 C21 C28 O25 73.5(3)
C21 O21 C29 C33 -134.7(2)
C21 O21 C29 C30 101.0(2)
C21 O21 C29 C25 -16.2(2)
C26 C25 C29 O21 39.5(2)
C27 C25 C29 O21 157.3(2)
C24 C25 C29 O21 -73.9(2)
C26 C25 C29 C33 151.2(2)
C27 C25 C29 C33 -91.0(3)
C24 C25 C29 C33 37.8(3)
C26 C25 C29 C30 -74.0(2)
C27 C25 C29 C30 43.8(3)
C24 C25 C29 C30 172.7(2)
O21 C29 C30 C32 167.3(2)
C33 C29 C30 C32 50.5(3)
C25 C29 C30 C32 -83.1(3)
O21 C29 C30 C31 39.3(3)
C33 C29 C30 C31 -77.4(3)
C25 C29 C30 C31 149.0(2)
O21 C29 C33 C35 171.4(2)
C30 C29 C33 C35 -70.6(3)
C25 C29 C33 C35 62.2(3)
O21 C29 C33 C34 -59.0(3)
C30 C29 C33 C34 59.0(3)
C25 C29 C33 C34 -168.2(2)
